data_4328904
loop_
_publ_author_name
'Sayandev Chatterjee'
'Jeanette A. Krause'
'Kumudu Madduma-Liyanage'
'William B. Connick'

_publ_contact_author_address
;     Department of Chemistry
      University of Cincinnati
      Cincinnati, OH 45221
;
_publ_contact_author_email bill.connick@uc.edu
_publ_contact_author_fax '513 556 9239'
_publ_contact_author_name 'Dr. William B. Connick'
_publ_contact_author_phone '513 556 0148 '
_publ_section_title
;
 Platinum(II) Diimine Complexes with Halide/Pseudohalide Ligands and
 Dangling Trialkylamine or Ammonium Groups
;
_journal_name_full 'Inorganic Chemistry'
_journal_page_first 4572
_journal_page_last 4587
_journal_paper_doi 10.1021/ic202462a
_journal_volume 51
_journal_year 2012
_chemical_formula_moiety 'C30 H35 N4 Cl F6 Pt, 2(P F6)'
_chemical_formula_sum 'C30 H35 Cl F18 N4 P2 Pt'
_chemical_formula_weight 1086.10
_chemical_name_systematic
; 
 ? 
;
_space_group_IT_number 14
_symmetry_cell_setting monoclinic
_symmetry_space_group_name_Hall '-P 2ybc'
_symmetry_space_group_name_H-M 'P 1 21/c 1'
_atom_sites_solution_hydrogens mixed
_atom_sites_solution_primary direct
_atom_sites_solution_secondary difmap
_audit_creation_method SHELXL-97
_cell_angle_alpha 90.00
_cell_angle_beta 96.1020(10)
_cell_angle_gamma 90.00
_cell_formula_units_Z 4
_cell_length_a 12.3801(4)
_cell_length_b 12.4952(4)
_cell_length_c 24.1575(8)
_cell_measurement_reflns_used 7312
_cell_measurement_temperature 150(2)
_cell_measurement_theta_max 67.82
_cell_measurement_theta_min 3.99
_cell_volume 3715.8(2)
_computing_cell_refinement 'Bruker SAINT v6.45A'
_computing_data_collection 'Bruker SMART v5.31'
_computing_data_reduction 'Bruker SAINT v6.45A'
_computing_molecular_graphics 'Bruker SHELXTL v6.14'
_computing_publication_material 'Bruker SHELXTL v6.14'
_computing_structure_refinement 'Bruker SHELXTL v6.14'
_computing_structure_solution 'Bruker SHELXTL v6.14'
_diffrn_ambient_temperature 150(2)
_diffrn_measured_fraction_theta_full 0.987
_diffrn_measured_fraction_theta_max 0.987
_diffrn_measurement_device_type 'Bruker SMART6000 CCD'
_diffrn_measurement_method '\w scans'
_diffrn_radiation_monochromator graphite
_diffrn_radiation_source 'fine-focus sealed tube'
_diffrn_radiation_type CuK\a
_diffrn_radiation_wavelength 1.54178
_diffrn_reflns_av_R_equivalents 0.0325
_diffrn_reflns_av_sigmaI/netI 0.0231
_diffrn_reflns_limit_h_max 14
_diffrn_reflns_limit_h_min -14
_diffrn_reflns_limit_k_max 14
_diffrn_reflns_limit_k_min -14
_diffrn_reflns_limit_l_max 27
_diffrn_reflns_limit_l_min -28
_diffrn_reflns_number 30748
_diffrn_reflns_theta_full 67.82
_diffrn_reflns_theta_max 67.82
_diffrn_reflns_theta_min 3.59
_diffrn_standards_decay_% 0
_diffrn_standards_number 0
_exptl_absorpt_coefficient_mu 9.664
_exptl_absorpt_correction_T_max 0.6436
_exptl_absorpt_correction_T_min 0.2611
_exptl_absorpt_correction_type multi-scan
_exptl_absorpt_process_details 'SADABS v2.10 (Sheldrick)'
_exptl_crystal_colour 'pale yellow'
_exptl_crystal_density_diffrn 1.941
_exptl_crystal_description plate
_exptl_crystal_F_000 2120
_exptl_crystal_size_max 0.19
_exptl_crystal_size_mid 0.13
_exptl_crystal_size_min 0.05
_refine_diff_density_max 0.639
_refine_diff_density_min -0.555
_refine_diff_density_rms 0.082
_refine_ls_extinction_method none
_refine_ls_goodness_of_fit_ref 1.038
_refine_ls_hydrogen_treatment constr
_refine_ls_matrix_type full
_refine_ls_number_parameters 505
_refine_ls_number_reflns 6650
_refine_ls_number_restraints 0
_refine_ls_restrained_S_all 1.038
_refine_ls_R_factor_all 0.0234
_refine_ls_R_factor_gt 0.0218
_refine_ls_shift/su_max 0.001
_refine_ls_shift/su_mean 0.000
_refine_ls_structure_factor_coef Fsqd
_refine_ls_weighting_details 'calc w=1/[\s^2^(Fo^2^)+(0.0299P)^2^+3.0740P] where P=(Fo^2^+2Fc^2^)/3'
_refine_ls_weighting_scheme calc
_refine_ls_wR_factor_gt 0.0535
_refine_ls_wR_factor_ref 0.0544
_reflns_number_gt 6284
_reflns_number_total 6650
_reflns_threshold_expression >2\s(I)
_cod_data_source_file ic202462a_si_003_09.cif
_cod_data_source_block 8
_cod_database_code 4328904

loop_
_symmetry_equiv_pos_as_xyz
'x, y, z'
'-x, y+1/2, -z+1/2'
'-x, -y, -z'
'x, -y-1/2, z-1/2'

loop_
_atom_site_label
_atom_site_type_symbol
_atom_site_fract_x
_atom_site_fract_y
_atom_site_fract_z
_atom_site_U_iso_or_equiv
_atom_site_adp_type
_atom_site_occupancy
_atom_site_symmetry_multiplicity
_atom_site_calc_flag
_atom_site_refinement_flags
Pt Pt 0.804305(8) 0.278770(8) 0.108677(4) 0.01898(5) Uani 1 1 d .
Cl Cl 0.62144(5) 0.30083(5) 0.11503(3) 0.02615(13) Uani 1 1 d .
N1 N 0.96141(17) 0.25307(18) 0.09683(9) 0.0223(4) Uani 1 1 d .
N2 N 0.78505(17) 0.19117(17) 0.03370(9) 0.0208(4) Uani 1 1 d .
N3 N 0.71088(18) 0.16539(18) 0.23012(9) 0.0263(5) Uani 1 1 d .
H3 H 0.6815 0.1795 0.1928 0.032 Uiso 1 1 d .
N4 N 0.74156(19) 0.54145(17) 0.09108(10) 0.0276(5) Uani 1 1 d .
H4 H 0.7178 0.4734 0.0825 0.033 Uiso 1 1 d .
C1 C 1.0470(2) 0.2763(2) 0.13399(12) 0.0261(6) Uani 1 1 d .
H1A H 1.0354 0.3106 0.1679 0.031 Uiso 1 1 calc R
C2 C 1.1516(2) 0.2508(2) 0.12343(13) 0.0287(6) Uani 1 1 d .
C3 C 1.1696(2) 0.2060(2) 0.07305(14) 0.0332(7) Uani 1 1 d .
H3A H 1.2414 0.1909 0.0649 0.040 Uiso 1 1 calc R
C4 C 1.0818(2) 0.1834(2) 0.03469(13) 0.0311(6) Uani 1 1 d .
H4A H 1.0925 0.1532 -0.0004 0.037 Uiso 1 1 calc R
C5 C 0.9777(2) 0.2052(2) 0.04797(12) 0.0253(6) Uani 1 1 d .
C8 C 0.8820(2) 0.1211(2) -0.03848(12) 0.0314(6) Uani 1 1 d .
H8A H 0.9491 0.1105 -0.0535 0.038 Uiso 1 1 calc R
C9 C 0.8793(2) 0.1720(2) 0.01239(11) 0.0244(5) Uani 1 1 d .
C10 C 0.7863(3) 0.0864(2) -0.06694(12) 0.0332(6) Uani 1 1 d .
H10A H 0.7864 0.0504 -0.1016 0.040 Uiso 1 1 calc R
C11 C 0.6897(2) 0.1046(2) -0.04425(12) 0.0297(6) Uani 1 1 d .
C12 C 0.6915(2) 0.1574(2) 0.00641(11) 0.0255(5) Uani 1 1 d .
H12A H 0.6253 0.1697 0.0220 0.031 Uiso 1 1 calc R
C13 C 0.83734(19) 0.3650(2) 0.17935(11) 0.0228(5) Uani 1 1 d .
C14 C 0.8468(2) 0.3164(2) 0.23215(11) 0.0266(6) Uani 1 1 d .
C15 C 0.8766(2) 0.3763(3) 0.28048(12) 0.0351(7) Uani 1 1 d .
H15A H 0.8847 0.3418 0.3157 0.042 Uiso 1 1 calc R
C16 C 0.8944(3) 0.4855(3) 0.27718(13) 0.0396(7) Uani 1 1 d .
H16A H 0.9139 0.5261 0.3100 0.047 Uiso 1 1 calc R
C17 C 0.8834(2) 0.5345(2) 0.22598(13) 0.0351(7) Uani 1 1 d .
H17A H 0.8945 0.6095 0.2238 0.042 Uiso 1 1 calc R
C18 C 0.8562(2) 0.4759(2) 0.17686(12) 0.0269(6) Uani 1 1 d .
C19 C 0.8291(2) 0.1984(2) 0.23933(12) 0.0278(6) Uani 1 1 d .
H19A H 0.8588 0.1774 0.2774 0.033 Uiso 1 1 calc R
H19B H 0.8700 0.1589 0.2128 0.033 Uiso 1 1 calc R
C20 C 0.6376(2) 0.2297(2) 0.26315(14) 0.0333(7) Uani 1 1 d .
H20A H 0.6438 0.3065 0.2541 0.040 Uiso 1 1 calc R
H20B H 0.6602 0.2204 0.3034 0.040 Uiso 1 1 calc R
C21 C 0.5205(2) 0.1936(3) 0.24994(15) 0.0410(7) Uani 1 1 d .
H21A H 0.4956 0.2112 0.2107 0.049 Uiso 1 1 calc R
H21B H 0.4742 0.2334 0.2739 0.049 Uiso 1 1 calc R
C22 C 0.5068(2) 0.0737(3) 0.25903(14) 0.0390(7) Uani 1 1 d .
H22A H 0.5209 0.0570 0.2992 0.047 Uiso 1 1 calc R
H22B H 0.4312 0.0523 0.2463 0.047 Uiso 1 1 calc R
C23 C 0.5852(3) 0.0111(3) 0.22695(13) 0.0390(7) Uani 1 1 d .
H23A H 0.5793 -0.0662 0.2351 0.047 Uiso 1 1 calc R
H23B H 0.5661 0.0217 0.1865 0.047 Uiso 1 1 calc R
C24 C 0.7003(2) 0.0483(2) 0.24325(12) 0.0303(6) Uani 1 1 d .
H24A H 0.7200 0.0364 0.2836 0.036 Uiso 1 1 calc R
H24B H 0.7509 0.0063 0.2227 0.036 Uiso 1 1 calc R
C25 C 0.8532(2) 0.5340(2) 0.12223(12) 0.0296(6) Uani 1 1 d .
H25A H 0.9018 0.4968 0.0985 0.035 Uiso 1 1 calc R
H25B H 0.8819 0.6072 0.1292 0.035 Uiso 1 1 calc R
C26 C 0.7475(3) 0.5978(2) 0.03644(12) 0.0368(7) Uani 1 1 d .
H26A H 0.8008 0.5610 0.0152 0.044 Uiso 1 1 calc R
H26B H 0.7725 0.6723 0.0434 0.044 Uiso 1 1 calc R
C27 C 0.6369(3) 0.5984(3) 0.00246(13) 0.0441(8) Uani 1 1 d .
H27A H 0.6419 0.6367 -0.0330 0.053 Uiso 1 1 calc R
H27B H 0.6139 0.5239 -0.0064 0.053 Uiso 1 1 calc R
C28 C 0.5532(3) 0.6526(3) 0.03455(14) 0.0447(8) Uani 1 1 d .
H28A H 0.4808 0.6485 0.0128 0.054 Uiso 1 1 calc R
H28B H 0.5722 0.7291 0.0401 0.054 Uiso 1 1 calc R
C29 C 0.5489(3) 0.5992(3) 0.09078(14) 0.0408(7) Uani 1 1 d .
H29A H 0.5201 0.5256 0.0851 0.049 Uiso 1 1 calc R
H29B H 0.4985 0.6394 0.1123 0.049 Uiso 1 1 calc R
C30 C 0.6603(2) 0.5945(2) 0.12398(12) 0.0334(6) Uani 1 1 d .
H30A H 0.6850 0.6680 0.1341 0.040 Uiso 1 1 calc R
H30B H 0.6552 0.5541 0.1589 0.040 Uiso 1 1 calc R
C31 C 1.2447(2) 0.2668(2) 0.16809(15) 0.0351(7) Uani 1 1 d .
F1 F 0.58978(18) -0.03422(18) -0.09065(11) 0.0717(7) Uani 1 1 d .
F2 F 0.5592(2) 0.1250(2) -0.12126(9) 0.0718(7) Uani 1 1 d .
F3 F 0.50086(15) 0.07618(18) -0.04590(9) 0.0529(5) Uani 1 1 d .
C32 C 0.5846(3) 0.0675(3) -0.07508(13) 0.0396(7) Uani 1 1 d .
F4 F 1.33195(15) 0.30774(18) 0.14810(10) 0.0561(6) Uani 1 1 d .
F5 F 1.21949(17) 0.3305(2) 0.20854(10) 0.0661(7) Uani 1 1 d .
F6 F 1.27583(15) 0.17296(16) 0.19108(9) 0.0534(5) Uani 1 1 d .
P1 P 0.80922(5) -0.08358(6) 0.11134(3) 0.02755(16) Uani 1 1 d .
F7 F 0.73973(16) 0.02211(14) 0.11875(8) 0.0447(4) Uani 1 1 d .
F8 F 0.86888(18) -0.0695(2) 0.17187(9) 0.0702(7) Uani 1 1 d .
F9 F 0.87937(16) -0.18894(14) 0.10334(9) 0.0461(5) Uani 1 1 d .
F10 F 0.71766(18) -0.15049(16) 0.13621(11) 0.0656(7) Uani 1 1 d .
F11 F 0.7504(2) -0.0988(3) 0.05037(9) 0.0845(9) Uani 1 1 d .
F12 F 0.9014(2) -0.01563(16) 0.08643(13) 0.0766(8) Uani 1 1 d .
P2 P 0.84722(6) 0.42074(6) -0.08813(3) 0.03001(16) Uani 1 1 d .
F13 F 0.74213(18) 0.4888(2) -0.10869(10) 0.0667(7) Uani 1 1 d .
F14 F 0.95271(14) 0.35278(15) -0.06773(8) 0.0443(4) Uani 1 1 d .
F15 F 0.90337(19) 0.52425(15) -0.05913(8) 0.0537(5) Uani 1 1 d .
F16 F 0.89846(14) 0.45120(15) -0.14464(7) 0.0399(4) Uani 1 1 d .
F17 F 0.79282(17) 0.31666(18) -0.11786(8) 0.0550(5) Uani 1 1 d .
F18 F 0.79528(16) 0.39018(15) -0.03218(8) 0.0457(5) Uani 1 1 d .

loop_
_atom_site_aniso_label
_atom_site_aniso_U_11
_atom_site_aniso_U_22
_atom_site_aniso_U_33
_atom_site_aniso_U_23
_atom_site_aniso_U_13
_atom_site_aniso_U_12
Pt 0.01617(7) 0.01794(7) 0.02245(7) -0.00020(4) 0.00034(4) 0.00027(4)
Cl 0.0165(3) 0.0308(3) 0.0309(3) -0.0008(3) 0.0012(2) 0.0022(2)
N1 0.0193(11) 0.0202(10) 0.0272(11) 0.0011(9) 0.0014(9) 0.0024(9)
N2 0.0223(11) 0.0176(10) 0.0219(11) 0.0011(8) -0.0003(8) 0.0013(8)
N3 0.0253(11) 0.0291(12) 0.0233(11) 0.0018(9) -0.0021(9) -0.0001(9)
N4 0.0322(12) 0.0186(11) 0.0324(12) -0.0028(9) 0.0047(10) -0.0013(9)
C1 0.0225(13) 0.0213(13) 0.0342(15) 0.0003(11) 0.0010(11) 0.0004(10)
C2 0.0216(13) 0.0207(12) 0.0430(17) 0.0064(12) 0.0002(12) -0.0006(11)
C3 0.0216(14) 0.0289(14) 0.0505(19) 0.0022(13) 0.0098(13) 0.0019(11)
C4 0.0263(14) 0.0308(15) 0.0370(16) -0.0018(12) 0.0074(12) 0.0009(11)
C5 0.0254(14) 0.0219(12) 0.0291(14) 0.0031(11) 0.0050(11) 0.0012(10)
C8 0.0332(15) 0.0316(15) 0.0301(15) -0.0019(12) 0.0066(12) 0.0014(12)
C9 0.0259(13) 0.0212(13) 0.0261(13) 0.0030(10) 0.0025(10) 0.0013(10)
C10 0.0441(17) 0.0296(15) 0.0250(14) -0.0049(11) 0.0001(12) 0.0026(13)
C11 0.0318(15) 0.0259(14) 0.0298(14) -0.0001(11) -0.0044(12) 0.0004(11)
C12 0.0237(13) 0.0227(13) 0.0291(14) 0.0017(11) -0.0014(10) 0.0011(10)
C13 0.0146(11) 0.0254(13) 0.0280(13) -0.0051(11) 0.0003(9) 0.0003(10)
C14 0.0159(12) 0.0322(14) 0.0309(14) -0.0023(12) -0.0007(10) 0.0011(11)
C15 0.0291(15) 0.0448(17) 0.0304(15) -0.0057(13) -0.0018(12) 0.0036(13)
C16 0.0360(16) 0.0438(18) 0.0372(17) -0.0177(14) -0.0038(13) 0.0009(14)
C17 0.0276(15) 0.0285(15) 0.0486(18) -0.0118(13) 0.0007(13) 0.0003(12)
C18 0.0178(12) 0.0256(14) 0.0371(15) -0.0035(12) 0.0019(10) 0.0004(10)
C19 0.0217(13) 0.0337(14) 0.0273(14) 0.0022(12) -0.0010(11) 0.0036(11)
C20 0.0262(15) 0.0304(16) 0.0432(17) -0.0003(12) 0.0038(13) 0.0060(11)
C21 0.0243(15) 0.0445(18) 0.054(2) 0.0073(15) 0.0028(14) 0.0041(13)
C22 0.0272(15) 0.0482(18) 0.0409(17) 0.0071(14) -0.0004(12) -0.0048(13)
C23 0.0399(17) 0.0394(17) 0.0366(16) -0.0005(13) -0.0014(13) -0.0100(14)
C24 0.0351(15) 0.0276(14) 0.0282(14) -0.0013(11) 0.0033(11) 0.0008(12)
C25 0.0240(14) 0.0223(13) 0.0430(16) -0.0029(12) 0.0064(12) -0.0024(11)
C26 0.0484(18) 0.0348(16) 0.0282(15) -0.0030(12) 0.0091(13) -0.0067(13)
C27 0.060(2) 0.0384(18) 0.0324(16) 0.0010(13) -0.0009(15) -0.0052(15)
C28 0.0494(19) 0.0359(17) 0.0458(19) 0.0088(15) -0.0085(15) 0.0034(15)
C29 0.0343(16) 0.0428(18) 0.0449(18) 0.0104(14) 0.0018(14) 0.0089(14)
C30 0.0295(15) 0.0379(16) 0.0336(16) 0.0048(13) 0.0071(12) 0.0068(12)
C31 0.0207(14) 0.0309(16) 0.052(2) 0.0044(14) -0.0016(13) -0.0007(11)
F1 0.0512(13) 0.0493(12) 0.1081(19) -0.0439(13) -0.0220(12) 0.0028(10)
F2 0.0658(15) 0.0938(18) 0.0484(12) 0.0167(12) -0.0282(11) -0.0173(13)
F3 0.0327(10) 0.0639(13) 0.0596(12) -0.0161(10) -0.0062(9) -0.0077(9)
C32 0.0388(17) 0.0373(17) 0.0399(17) -0.0079(14) -0.0093(14) -0.0011(13)
F4 0.0253(9) 0.0605(12) 0.0793(15) 0.0269(11) -0.0089(9) -0.0147(9)
F5 0.0371(11) 0.0834(17) 0.0722(15) -0.0361(13) -0.0198(10) 0.0056(11)
F6 0.0382(10) 0.0439(11) 0.0731(14) 0.0252(10) -0.0180(9) -0.0056(9)
P1 0.0300(4) 0.0215(3) 0.0321(4) -0.0006(3) 0.0080(3) 0.0022(3)
F7 0.0497(11) 0.0324(9) 0.0560(11) 0.0080(8) 0.0241(9) 0.0144(8)
F8 0.0484(12) 0.110(2) 0.0489(12) -0.0327(13) -0.0104(10) 0.0322(13)
F9 0.0514(11) 0.0293(9) 0.0594(12) -0.0023(8) 0.0143(9) 0.0140(8)
F10 0.0570(13) 0.0346(10) 0.112(2) 0.0074(12) 0.0400(13) -0.0052(9)
F11 0.0733(16) 0.134(3) 0.0426(12) -0.0313(14) -0.0105(11) 0.0514(16)
F12 0.0699(15) 0.0363(11) 0.136(2) 0.0165(13) 0.0695(16) 0.0060(10)
P2 0.0341(4) 0.0290(4) 0.0270(4) 0.0042(3) 0.0037(3) 0.0022(3)
F13 0.0494(12) 0.0776(16) 0.0763(15) 0.0432(13) 0.0217(11) 0.0294(11)
F14 0.0349(9) 0.0451(10) 0.0518(11) 0.0119(9) -0.0007(8) 0.0046(8)
F15 0.0947(16) 0.0323(10) 0.0368(10) -0.0042(8) 0.0195(10) -0.0147(10)
F16 0.0407(10) 0.0529(11) 0.0263(8) 0.0029(8) 0.0049(7) -0.0021(8)
F17 0.0588(13) 0.0550(12) 0.0493(12) -0.0068(10) -0.0038(10) -0.0236(10)
F18 0.0601(12) 0.0376(10) 0.0428(10) 0.0129(8) 0.0210(9) 0.0044(9)

loop_
_atom_type_symbol
_atom_type_description
_atom_type_scat_dispersion_real
_atom_type_scat_dispersion_imag
_atom_type_scat_source
C C 0.0181 0.0091 'International Tables Vol C Tables 4.2.6.8 and 6.1.1.4'
H H 0.0000 0.0000 'International Tables Vol C Tables 4.2.6.8 and 6.1.1.4'
N N 0.0311 0.0180 'International Tables Vol C Tables 4.2.6.8 and 6.1.1.4'
F F 0.0727 0.0534 'International Tables Vol C Tables 4.2.6.8 and 6.1.1.4'
P P 0.2955 0.4335 'International Tables Vol C Tables 4.2.6.8 and 6.1.1.4'
Cl Cl 0.3639 0.7018 'International Tables Vol C Tables 4.2.6.8 and 6.1.1.4'
Pt Pt -4.5932 6.9264 'International Tables Vol C Tables 4.2.6.8 and 6.1.1.4'

loop_
_geom_angle_atom_site_label_1
_geom_angle_atom_site_label_2
_geom_angle_atom_site_label_3
_geom_angle
N1 Pt C13 95.33(9)
N1 Pt N2 79.54(8)
C13 Pt N2 174.67(9)
N1 Pt Cl 175.12(6)
C13 Pt Cl 89.54(7)
N2 Pt Cl 95.59(6)
C1 N1 C5 119.7(2)
C1 N1 Pt 124.92(19)
C5 N1 Pt 115.29(18)
C12 N2 C9 119.7(2)
C12 N2 Pt 126.87(18)
C9 N2 Pt 113.45(17)
C20 N3 C24 109.7(2)
C20 N3 C19 113.9(2)
C24 N3 C19 109.7(2)
C30 N4 C26 110.9(2)
C30 N4 C25 113.2(2)
C26 N4 C25 109.9(2)
N1 C1 C2 120.9(3)
C3 C2 C1 119.9(3)
C3 C2 C31 120.1(3)
C1 C2 C31 119.9(3)
C2 C3 C4 119.0(3)
C3 C4 C5 119.3(3)
N1 C5 C4 121.0(3)
N1 C5 C9 116.2(2)
C4 C5 C9 122.7(3)
C10 C8 C9 119.1(3)
N2 C9 C8 121.6(2)
N2 C9 C5 115.0(2)
C8 C9 C5 123.3(2)
C8 C10 C11 118.9(3)
C10 C11 C12 119.5(3)
C10 C11 C32 119.4(3)
C12 C11 C32 121.1(3)
N2 C12 C11 121.1(2)
C14 C13 C18 117.7(2)
C14 C13 Pt 121.7(2)
C18 C13 Pt 120.5(2)
C15 C14 C13 120.9(3)
C15 C14 C19 117.2(3)
C13 C14 C19 121.9(2)
C16 C15 C14 120.5(3)
C17 C16 C15 119.3(3)
C16 C17 C18 121.4(3)
C17 C18 C13 120.2(3)
C17 C18 C25 118.2(3)
C13 C18 C25 121.6(2)
C14 C19 N3 113.6(2)
N3 C20 C21 110.3(2)
C20 C21 C22 112.3(3)
C23 C22 C21 110.1(3)
C24 C23 C22 110.2(3)
N3 C24 C23 110.2(2)
C18 C25 N4 113.9(2)
N4 C26 C27 110.6(3)
C28 C27 C26 110.5(3)
C27 C28 C29 110.5(3)
C28 C29 C30 111.8(3)
N4 C30 C29 111.0(3)
F5 C31 F4 107.5(3)
F5 C31 F6 107.5(3)
F4 C31 F6 106.2(2)
F5 C31 C2 112.7(3)
F4 C31 C2 112.3(3)
F6 C31 C2 110.3(3)
F3 C32 F1 107.1(3)
F3 C32 F2 105.9(3)
F1 C32 F2 107.0(3)
F3 C32 C11 113.5(3)
F1 C32 C11 111.8(3)
F2 C32 C11 111.3(3)
F8 P1 F10 89.47(15)
F8 P1 F11 179.27(13)
F10 P1 F11 90.71(16)
F8 P1 F12 90.41(16)
F10 P1 F12 179.73(14)
F11 P1 F12 89.42(17)
F8 P1 F7 90.50(12)
F10 P1 F7 88.75(10)
F11 P1 F7 90.22(12)
F12 P1 F7 91.01(10)
F8 P1 F9 89.83(12)
F10 P1 F9 91.78(11)
F11 P1 F9 89.45(12)
F12 P1 F9 88.46(11)
F7 P1 F9 179.37(11)
F13 P2 F14 179.76(13)
F13 P2 F15 90.41(14)
F14 P2 F15 89.52(11)
F13 P2 F17 90.19(14)
F14 P2 F17 89.87(11)
F15 P2 F17 178.93(13)
F13 P2 F18 90.15(11)
F14 P2 F18 90.08(10)
F15 P2 F18 91.04(10)
F17 P2 F18 89.85(11)
F13 P2 F16 89.52(11)
F14 P2 F16 90.25(10)
F15 P2 F16 89.32(10)
F17 P2 F16 89.80(11)
F18 P2 F16 179.52(12)

loop_
_geom_bond_atom_site_label_1
_geom_bond_atom_site_label_2
_geom_bond_distance
Pt N1 2.021(2)
Pt C13 2.024(3)
Pt N2 2.108(2)
Pt Cl 2.3019(6)
N1 C1 1.345(4)
N1 C5 1.357(4)
N2 C12 1.338(3)
N2 C9 1.346(3)
N3 C20 1.503(4)
N3 C24 1.505(4)
N3 C19 1.514(3)
N4 C30 1.501(4)
N4 C26 1.504(4)
N4 C25 1.505(4)
C1 C2 1.383(4)
C2 C3 1.379(5)
C2 C31 1.506(4)
C3 C4 1.381(4)
C4 C5 1.388(4)
C5 C9 1.474(4)
C8 C10 1.375(4)
C8 C9 1.387(4)
C10 C11 1.387(4)
C11 C12 1.388(4)
C11 C32 1.502(4)
C13 C14 1.406(4)
C13 C18 1.408(4)
C14 C15 1.403(4)
C14 C19 1.504(4)
C15 C16 1.385(5)
C16 C17 1.374(5)
C17 C18 1.404(4)
C18 C25 1.503(4)
C20 C21 1.519(4)
C21 C22 1.527(5)
C22 C23 1.521(5)
C23 C24 1.512(4)
C26 C27 1.520(5)
C27 C28 1.518(5)
C28 C29 1.520(5)
C29 C30 1.521(4)
C31 F5 1.323(4)
C31 F4 1.332(4)
C31 F6 1.336(4)
F1 C32 1.329(4)
F2 C32 1.336(4)
F3 C32 1.319(4)
P1 F8 1.576(2)
P1 F10 1.578(2)
P1 F11 1.584(2)
P1 F12 1.591(2)
P1 F7 1.5965(18)
P1 F9 1.6001(18)
P2 F13 1.589(2)
P2 F14 1.5914(18)
P2 F15 1.595(2)
P2 F17 1.599(2)
P2 F18 1.6032(18)
P2 F16 1.6110(17)

loop_
_geom_torsion_atom_site_label_1
_geom_torsion_atom_site_label_2
_geom_torsion_atom_site_label_3
_geom_torsion_atom_site_label_4
_geom_torsion
C13 Pt N1 C1 9.5(2)
N2 Pt N1 C1 -171.9(2)
Cl Pt N1 C1 -174.9(6)
C13 Pt N1 C5 -172.88(19)
N2 Pt N1 C5 5.67(18)
Cl Pt N1 C5 2.7(9)
N1 Pt N2 C12 175.2(2)
C13 Pt N2 C12 -169.0(9)
Cl Pt N2 C12 -5.0(2)
N1 Pt N2 C9 -6.47(17)
C13 Pt N2 C9 9.3(11)
Cl Pt N2 C9 173.28(17)
C5 N1 C1 C2 -0.8(4)
Pt N1 C1 C2 176.65(19)
N1 C1 C2 C3 3.4(4)
N1 C1 C2 C31 -173.5(3)
C1 C2 C3 C4 -2.5(4)
C31 C2 C3 C4 174.3(3)
C2 C3 C4 C5 -0.7(4)
C1 N1 C5 C4 -2.5(4)
Pt N1 C5 C4 179.8(2)
C1 N1 C5 C9 173.5(2)
Pt N1 C5 C9 -4.2(3)
C3 C4 C5 N1 3.2(4)
C3 C4 C5 C9 -172.5(3)
C12 N2 C9 C8 2.4(4)
Pt N2 C9 C8 -176.0(2)
C12 N2 C9 C5 -175.4(2)
Pt N2 C9 C5 6.1(3)
C10 C8 C9 N2 -2.2(4)
C10 C8 C9 C5 175.5(3)
N1 C5 C9 N2 -1.5(3)
C4 C5 C9 N2 174.4(2)
N1 C5 C9 C8 -179.3(3)
C4 C5 C9 C8 -3.4(4)
C9 C8 C10 C11 1.0(4)
C8 C10 C11 C12 0.0(4)
C8 C10 C11 C32 179.7(3)
C9 N2 C12 C11 -1.4(4)
Pt N2 C12 C11 176.81(19)
C10 C11 C12 N2 0.2(4)
C32 C11 C12 N2 -179.5(3)
N1 Pt C13 C14 -91.5(2)
N2 Pt C13 C14 -107.0(10)
Cl Pt C13 C14 88.9(2)
N1 Pt C13 C18 85.8(2)
N2 Pt C13 C18 70.2(10)
Cl Pt C13 C18 -93.9(2)
C18 C13 C14 C15 -1.5(4)
Pt C13 C14 C15 175.9(2)
C18 C13 C14 C19 -179.6(2)
Pt C13 C14 C19 -2.2(3)
C13 C14 C15 C16 1.8(4)
C19 C14 C15 C16 -180.0(3)
C14 C15 C16 C17 -0.6(5)
C15 C16 C17 C18 -1.0(5)
C16 C17 C18 C13 1.3(4)
C16 C17 C18 C25 -175.9(3)
C14 C13 C18 C17 0.0(4)
Pt C13 C18 C17 -177.4(2)
C14 C13 C18 C25 177.1(2)
Pt C13 C18 C25 -0.3(3)
C15 C14 C19 N3 107.8(3)
C13 C14 C19 N3 -74.0(3)
C20 N3 C19 C14 -51.5(3)
C24 N3 C19 C14 -174.9(2)
C24 N3 C20 C21 -58.4(3)
C19 N3 C20 C21 178.2(2)
N3 C20 C21 C22 55.1(4)
C20 C21 C22 C23 -53.4(4)
C21 C22 C23 C24 55.5(3)
C20 N3 C24 C23 61.7(3)
C19 N3 C24 C23 -172.5(2)
C22 C23 C24 N3 -60.3(3)
C17 C18 C25 N4 -113.7(3)
C13 C18 C25 N4 69.1(3)
C30 N4 C25 C18 57.1(3)
C26 N4 C25 C18 -178.3(2)
C30 N4 C26 C27 -58.5(3)
C25 N4 C26 C27 175.6(2)
N4 C26 C27 C28 58.2(3)
C26 C27 C28 C29 -55.8(4)
C27 C28 C29 C30 54.2(4)
C26 N4 C30 C29 56.4(3)
C25 N4 C30 C29 -179.6(2)
C28 C29 C30 N4 -54.6(4)
C3 C2 C31 F5 166.3(3)
C1 C2 C31 F5 -16.9(4)
C3 C2 C31 F4 44.7(4)
C1 C2 C31 F4 -138.5(3)
C3 C2 C31 F6 -73.5(4)
C1 C2 C31 F6 103.3(3)
C10 C11 C32 F3 171.2(3)
C12 C11 C32 F3 -9.2(4)
C10 C11 C32 F1 49.9(4)
C12 C11 C32 F1 -130.4(3)
C10 C11 C32 F2 -69.6(4)
C12 C11 C32 F2 110.1(3)
